data_4133511
loop_
_publ_author_name
'Wu, Huang'
'Chen, Yong'
'Zhang, Long'
'Anamimoghadam, Ommid'
'Shen, Dengke'
'Liu, Zhichang'
'Cai, Kang'
'Pezzato, Cristian'
'Stern, Charlotte L.'
'Liu, Yu'
'Stoddart, J. Fraser'

_publ_section_title
;
 A Dynamic Tetracationic Macrocycle Exhibiting Photoswitchable Molecular
 Encapsulation.
;
_journal_issue 3
_journal_name_full 'Journal of the American Chemical Society'
_journal_page_first 1280
_journal_page_last 1289
_journal_paper_doi 10.1021/jacs.8b10526
_journal_volume 141
_journal_year 2019
_chemical_formula_moiety 'C58 H48 N4, 4(F6 P), 2(C2 H3 N)'
_chemical_formula_sum 'C62 H54 F24 N6 P4'
_chemical_formula_weight 1462.99
_space_group_crystal_system monoclinic
_space_group_IT_number 15
_space_group_name_Hall '-C 2yc'
_space_group_name_H-M_alt 'C 1 2/c 1'
_atom_sites_solution_hydrogens geom
_atom_sites_solution_primary dual
_audit_creation_date 2018-04-13
_audit_creation_method
;
Olex2 1.2
(compiled 2018.04.03 svn.r3497 for OlexSys, GUI svn.r5486)
;
_cell_angle_alpha 90
_cell_angle_beta 99.299(6)
_cell_angle_gamma 90
_cell_formula_units_Z 8
_cell_length_a 32.128(3)
_cell_length_b 40.070(4)
_cell_length_c 12.3508(12)
_cell_measurement_reflns_used 8949
_cell_measurement_temperature 250(2)
_cell_measurement_theta_max 63.382
_cell_measurement_theta_min 2.788
_cell_volume 15691(3)
_computing_cell_refinement 'SAINT V8.38A (?, 2016)'
_computing_data_collection 'APEX2 V2014.11-0 (Bruker, 2014)'
_computing_data_reduction 'SAINT V8.38A (?, 2016)'
_computing_molecular_graphics 'Olex2 (Dolomanov et al., 2009)'
_computing_publication_material 'Olex2 (Dolomanov et al., 2009)'
_computing_structure_refinement 'ShelXL (Sheldrick, 2015)'
_computing_structure_solution 'ShelXD (Sheldrick, 2008)'
_diffrn_ambient_temperature 250.0
_diffrn_detector_area_resol_mean 8
_diffrn_measured_fraction_theta_full 0.977
_diffrn_measured_fraction_theta_max 0.977
_diffrn_measurement_device_type 'Bruker Kappa APEX CCD area detector'
_diffrn_measurement_method '\w and \f scans'
_diffrn_radiation_monochromator 'MX optics'
_diffrn_radiation_type CuK\a
_diffrn_radiation_wavelength 1.54178
_diffrn_reflns_av_R_equivalents 0.0332
_diffrn_reflns_av_unetI/netI 0.0475
_diffrn_reflns_Laue_measured_fraction_full 0.977
_diffrn_reflns_Laue_measured_fraction_max 0.977
_diffrn_reflns_limit_h_max 37
_diffrn_reflns_limit_h_min -37
_diffrn_reflns_limit_k_max 46
_diffrn_reflns_limit_k_min -45
_diffrn_reflns_limit_l_max 6
_diffrn_reflns_limit_l_min -14
_diffrn_reflns_number 30284
_diffrn_reflns_point_group_measured_fraction_full 0.977
_diffrn_reflns_point_group_measured_fraction_max 0.977
_diffrn_reflns_theta_full 63.889
_diffrn_reflns_theta_max 63.889
_diffrn_reflns_theta_min 1.777
_diffrn_source microsource
_exptl_absorpt_coefficient_mu 1.740
_exptl_absorpt_correction_T_max 0.7524
_exptl_absorpt_correction_T_min 0.6195
_exptl_absorpt_correction_type multi-scan
_exptl_absorpt_process_details
'SADABS-2016/2 (Bruker,2016/2) was used for absorption correction. wR2(int) was 0.0901 before and 0.0508 after correction. The Ratio of minimum to maximum transmission is 0.8234. The \l/2 correction factor is Not present.'
_exptl_crystal_colour yellow
_exptl_crystal_density_diffrn 1.239
_exptl_crystal_description needle
_exptl_crystal_F_000 5952
_exptl_crystal_recrystallization_method 'The material was recrystallised from --- by as supplied'
_exptl_crystal_size_max 0.369
_exptl_crystal_size_mid 0.13
_exptl_crystal_size_min 0.054
_refine_diff_density_max 0.622
_refine_diff_density_min -0.698
_refine_diff_density_rms 0.084
_refine_ls_extinction_method none
_refine_ls_goodness_of_fit_ref 1.644
_refine_ls_hydrogen_treatment constr
_refine_ls_matrix_type full
_refine_ls_number_parameters 974
_refine_ls_number_reflns 12709
_refine_ls_number_restraints 299
_refine_ls_restrained_S_all 1.690
_refine_ls_R_factor_all 0.1570
_refine_ls_R_factor_gt 0.1348
_refine_ls_shift/su_max 0.001
_refine_ls_shift/su_mean 0.000
_refine_ls_structure_factor_coef Fsqd
_refine_ls_weighting_details 'w=1/[\s^2^(Fo^2^)+(0.2000P)^2^] where P=(Fo^2^+2Fc^2^)/3'
_refine_ls_weighting_scheme calc
_refine_ls_wR_factor_gt 0.4119
_refine_ls_wR_factor_ref 0.4322
_reflns_Friedel_coverage 0.000
_reflns_number_gt 8586
_reflns_number_total 12709
_reflns_threshold_expression 'I > 2\s(I)'
_cod_data_source_file ja8b10526_si_003.cif
_cod_data_source_block cx1253b
_cod_database_code 4133511
_shelx_shelxl_version_number 2018/1
_shelx_space_group_comment
;
The symmetry employed for this shelxl refinement is uniquely defined
by the following loop, which should always be used as a source of
symmetry information in preference to the above space-group names.
They are only intended as comments.
;
_shelx_estimated_absorpt_t_max 0.912
_shelx_estimated_absorpt_t_min 0.566
_olex2_refinement_description
;
1. Fixed Uiso
 At 1.2 times of:
  All C(H) groups, All C(H,H) groups
 At 1.5 times of:
  All C(H,H,H) groups
2. Rigid body (RIGU) restrains
 F7, P2, F8, F9, F10, F11, F12, P4, F17, F18, F19, F20, F21, F22, F15, P3, F14,
  F13, F16, F6, P1, F1, F2, F3, F4, F5, F24, P5, F23, F25, F27, P6, F26, F28
 with sigma for 1-2 distances of 0.001 and sigma for 1-3 distances of 0.001
 C49A, C50A, C51A, C46A, C47A, C48A, C49, C50, C51, C46, C47, C48
 with sigma for 1-2 distances of 0.001 and sigma for 1-3 distances of 0.001
3. Others
 Sof(C44A)=Sof(H44A)=Sof(C45A)=Sof(H45A)=Sof(C46A)=Sof(C47A)=Sof(H47A)=
 Sof(C48A)=Sof(H48A)=Sof(C49A)=Sof(C50A)=Sof(H50A)=Sof(C51A)=Sof(H51A)=
 Sof(H52A)=1-FVAR(1)
 Sof(C44)=Sof(H44)=Sof(C45)=Sof(H45)=Sof(C46)=Sof(C47)=Sof(H47)=Sof(C48)=
 Sof(H48)=Sof(C49)=Sof(C50)=Sof(H50)=Sof(C51)=Sof(H51)=Sof(H52)=FVAR(1)
 Fixed Sof: P4(0.5) F17(0.5) F18(0.5) F19(0.5) F20(0.5) F21(0.5) F22(0.5)
4.a Secondary CH2 refined with riding coordinates:
 C1(H1A,H1B), C8(H8A,H8B), C31(H31A,H31B), C38(H38A,H38B)
4.b Aromatic/amide H refined with riding coordinates:
 C3(H3), C4(H4), C6(H6), C7(H7), C9(H9), C10(H10), C12(H12), C13(H13),
 C15(H15), C16(H16), C18(H18), C19(H19), C21(H21), C22(H22), C24(H24), C25(H25),
  C27(H27), C28(H28), C29(H29), C30(H30), C33(H33), C34(H34), C36(H36),
 C37(H37), C39(H39), C40(H40), C42(H42), C43(H43), C44(H44), C44A(H44A),
 C45(H45), C45A(H45A), C47(H47), C47A(H47A), C48(H48), C48A(H48A), C50(H50),
 C50A(H50A), C51(H51), C51A(H51A), C52(H52), C52(H52A), C53(H53), C55(H55),
 C56(H56), C57(H57), C58(H58)
4.c Idealised Me refined as rotating group:
 C60(H60A,H60B,H60C), C62(H62A,H62B,H62C)
;
_olex2_date_sample_data_collection 2018-04-12
_olex2_date_sample_submission 2018-03-29
_olex2_diffrn_ambient_temperature_device 'Oxford Cryosystems'
_olex2_exptl_crystal_mounting_method 'The crystal was mounted on a MITIGEN holder in Paratone oil'
_olex2_submission_original_sample_id cx1253b
_olex2_submission_special_instructions 'No special instructions were received'

loop_
_space_group_symop_operation_xyz
'x, y, z'
'-x, y, -z+1/2'
'x+1/2, y+1/2, z'
'-x+1/2, y+1/2, -z+1/2'
'-x, -y, -z'
'x, -y, z-1/2'
'-x+1/2, -y+1/2, -z'
'x+1/2, -y+1/2, z-1/2'

loop_
_atom_site_label
_atom_site_type_symbol
_atom_site_fract_x
_atom_site_fract_y
_atom_site_fract_z
_atom_site_U_iso_or_equiv
_atom_site_adp_type
_atom_site_occupancy
_atom_site_site_symmetry_order
_atom_site_calc_flag
_atom_site_refinement_flags_posn
_atom_site_refinement_flags_adp
_atom_site_refinement_flags_occupancy
_atom_site_disorder_assembly
_atom_site_disorder_group
N1 N 0.9047(2) 0.38159(16) -0.1308(6) 0.1085(18) Uani 1 1 d . . . . .
N2 N 0.83519(16) 0.02863(12) 0.2358(4) 0.0779(12) Uani 1 1 d . . . . .
N3 N 0.84028(16) 0.12037(12) 0.6880(4) 0.0787(12) Uani 1 1 d . . . . .
N4 N 0.9038(3) 0.4263(2) 0.4302(7) 0.135(3) Uani 1 1 d . . . . .
C1 C 0.9431(4) 0.4299(4) 0.3823(13) 0.188(6) Uani 1 1 d . . . . .
H1A H 0.962931 0.412596 0.413874 0.226 Uiso 1 1 calc R . . . .
H1B H 0.955740 0.451550 0.405127 0.226 Uiso 1 1 calc R . . . .
C2 C 0.9380(3) 0.4275(3) 0.2483(11) 0.146(4) Uani 1 1 d . . . . .
C3 C 0.9212(3) 0.4524(3) 0.1873(15) 0.139(4) Uani 1 1 d . . . . .
H3 H 0.912884 0.472025 0.219375 0.167 Uiso 1 1 calc R . . . .
C4 C 0.9165(3) 0.4491(2) 0.0817(13) 0.131(3) Uani 1 1 d . . . . .
H4 H 0.907112 0.467490 0.036977 0.157 Uiso 1 1 calc R . . . .
C5 C 0.9252(3) 0.4186(2) 0.0316(10) 0.118(3) Uani 1 1 d . . . . .
C6 C 0.9404(4) 0.3934(2) 0.0922(10) 0.150(4) Uani 1 1 d . . . . .
H6 H 0.947666 0.373331 0.060314 0.180 Uiso 1 1 calc R . . . .
C7 C 0.9458(4) 0.3972(3) 0.2100(12) 0.162(5) Uani 1 1 d . . . . .
H7 H 0.954292 0.379297 0.257514 0.195 Uiso 1 1 calc R . . . .
C8 C 0.9170(4) 0.4164(2) -0.0960(11) 0.139(4) Uani 1 1 d . . . . .
H8A H 0.894447 0.431913 -0.125735 0.166 Uiso 1 1 calc R . . . .
H8B H 0.942612 0.422804 -0.124635 0.166 Uiso 1 1 calc R . . . .
C9 C 0.9321(3) 0.3603(2) -0.1550(10) 0.140(4) Uani 1 1 d . . . . .
H9 H 0.958924 0.367903 -0.165128 0.168 Uiso 1 1 calc R . . . .
C10 C 0.9226(3) 0.3263(2) -0.1663(9) 0.130(3) Uani 1 1 d . . . . .
H10 H 0.942139 0.311695 -0.190114 0.157 Uiso 1 1 calc R . . . .
C11 C 0.8862(2) 0.31416(18) -0.1439(5) 0.0899(17) Uani 1 1 d . . . . .
C12 C 0.8563(2) 0.3379(2) -0.1276(7) 0.103(2) Uani 1 1 d . . . . .
H12 H 0.828522 0.331155 -0.123908 0.124 Uiso 1 1 calc R . . . .
C13 C 0.8669(3) 0.3709(2) -0.1170(8) 0.115(2) Uani 1 1 d . . . . .
H13 H 0.846918 0.386292 -0.099478 0.138 Uiso 1 1 calc R . . . .
C14 C 0.8781(2) 0.27787(17) -0.1396(5) 0.0862(16) Uani 1 1 d . . . . .
C15 C 0.9064(2) 0.25442(19) -0.1608(7) 0.0998(19) Uani 1 1 d . . . . .
H15 H 0.930432 0.261002 -0.190070 0.120 Uiso 1 1 calc R . . . .
C16 C 0.9002(2) 0.22076(18) -0.1395(6) 0.0970(19) Uani 1 1 d . . . . .
H16 H 0.920402 0.205136 -0.154217 0.116 Uiso 1 1 calc R . . . .
C17 C 0.8653(2) 0.20959(16) -0.0976(5) 0.0830(15) Uani 1 1 d . . . . .
C18 C 0.8356(2) 0.23241(19) -0.0853(6) 0.0944(18) Uani 1 1 d . . . . .
H18 H 0.810299 0.225205 -0.063749 0.113 Uiso 1 1 calc R . . . .
C19 C 0.8412(2) 0.26683(19) -0.1038(6) 0.0972(19) Uani 1 1 d . . . . .
H19 H 0.820325 0.282231 -0.092111 0.117 Uiso 1 1 calc R . . . .
C20 C 0.86041(19) 0.17438(16) -0.0642(5) 0.0822(15) Uani 1 1 d . . . . .
C21 C 0.8944(2) 0.15346(18) -0.0311(6) 0.0933(18) Uani 1 1 d . . . . .
H21 H 0.921582 0.160341 -0.040123 0.112 Uiso 1 1 calc R . . . .
C22 C 0.8889(2) 0.12186(18) 0.0160(6) 0.0959(18) Uani 1 1 d . . . . .
H22 H 0.912365 0.108193 0.039522 0.115 Uiso 1 1 calc R . . . .
C23 C 0.84911(19) 0.11121(17) 0.0273(5) 0.0828(15) Uani 1 1 d . . . . .
C24 C 0.8152(2) 0.13138(17) -0.0170(5) 0.0899(16) Uani 1 1 d . . . . .
H24 H 0.787535 0.123723 -0.016513 0.108 Uiso 1 1 calc R . . . .
C25 C 0.8210(2) 0.16153(18) -0.0605(5) 0.0896(16) Uani 1 1 d . . . . .
H25 H 0.797170 0.174268 -0.089286 0.108 Uiso 1 1 calc R . . . .
C26 C 0.8438(2) 0.08069(16) 0.0917(4) 0.0807(15) Uani 1 1 d . . . . .
C27 C 0.8748(2) 0.05674(17) 0.1159(5) 0.0891(17) Uani 1 1 d . . . . .
H27 H 0.899348 0.057995 0.083950 0.107 Uiso 1 1 calc R . . . .
C28 C 0.8699(2) 0.03129(16) 0.1859(5) 0.0854(16) Uani 1 1 d . . . . .
H28 H 0.891127 0.015018 0.200185 0.103 Uiso 1 1 calc R . . . .
C29 C 0.80408(19) 0.05130(19) 0.2130(5) 0.0900(17) Uani 1 1 d . . . . .
H29 H 0.780275 0.050073 0.248220 0.108 Uiso 1 1 calc R . . . .
C30 C 0.8071(2) 0.0767(2) 0.1370(6) 0.098(2) Uani 1 1 d . . . . .
H30 H 0.784242 0.091173 0.116260 0.118 Uiso 1 1 calc R . . . .
C31 C 0.8327(2) 0.00462(15) 0.3249(5) 0.0796(14) Uani 1 1 d . . . . .
H31A H 0.855000 -0.012199 0.326931 0.096 Uiso 1 1 calc R . . . .
H31B H 0.805405 -0.006795 0.312370 0.096 Uiso 1 1 calc R . . . .
C32 C 0.83809(18) 0.02358(13) 0.4336(4) 0.0702(12) Uani 1 1 d . . . . .
C33 C 0.8042(2) 0.02772(15) 0.4897(5) 0.0804(14) Uani 1 1 d . . . . .
H33 H 0.778103 0.017569 0.463349 0.097 Uiso 1 1 calc R . . . .
C34 C 0.8089(2) 0.04669(14) 0.5837(5) 0.0771(14) Uani 1 1 d . . . . .
H34 H 0.786064 0.049076 0.622175 0.092 Uiso 1 1 calc R . . . .
C35 C 0.84652(19) 0.06220(14) 0.6219(4) 0.0731(13) Uani 1 1 d . . . . .
C36 C 0.8801(2) 0.05724(16) 0.5671(5) 0.0829(15) Uani 1 1 d . . . . .
H36 H 0.906415 0.066896 0.594403 0.099 Uiso 1 1 calc R . . . .
C37 C 0.8757(2) 0.03853(17) 0.4740(5) 0.0862(16) Uani 1 1 d . . . . .
H37 H 0.898837 0.035830 0.436887 0.103 Uiso 1 1 calc R . . . .
C38 C 0.8510(2) 0.08562(15) 0.7206(5) 0.0821(15) Uani 1 1 d . . . . .
H38A H 0.832527 0.077990 0.771273 0.099 Uiso 1 1 calc R . . . .
H38B H 0.880161 0.084777 0.759292 0.099 Uiso 1 1 calc R . . . .
C39 C 0.8009(2) 0.1317(2) 0.6826(6) 0.0964(18) Uani 1 1 d . . . . .
H39 H 0.779485 0.117531 0.698959 0.116 Uiso 1 1 calc R . . . .
C40 C 0.7918(3) 0.1645(2) 0.6529(7) 0.112(2) Uani 1 1 d . . . . .
H40 H 0.763837 0.172046 0.647136 0.135 Uiso 1 1 calc R . . . .
C41 C 0.8224(3) 0.1865(2) 0.6313(6) 0.106(2) Uani 1 1 d . . . . .
C42 C 0.8617(3) 0.1733(2) 0.6360(7) 0.110(2) Uani 1 1 d . . . . .
H42 H 0.883540 0.187163 0.619754 0.132 Uiso 1 1 calc R . . . .
C43 C 0.8706(2) 0.14149(18) 0.6627(6) 0.0976(19) Uani 1 1 d . . . . .
H43 H 0.898190 0.133519 0.663988 0.117 Uiso 1 1 calc R . . . .
C44 C 0.8240(8) 0.2222(7) 0.6101(18) 0.098(7) Uani 0.49(2) 1 d . . . A 1
H44 H 0.847400 0.231666 0.584511 0.118 Uiso 0.49(2) 1 calc R . . A 1
C44A C 0.7997(10) 0.2206(7) 0.6193(15) 0.109(7) Uani 0.51(2) 1 d . . . A 2
H44A H 0.771139 0.223750 0.624918 0.131 Uiso 0.51(2) 1 calc R . . A 2
C45 C 0.7917(5) 0.2414(5) 0.6278(14) 0.093(5) Uani 0.49(2) 1 d . . . A 1
H45 H 0.768227 0.230769 0.649126 0.112 Uiso 0.49(2) 1 calc R . . A 1
C45A C 0.8276(7) 0.2465(6) 0.5985(13) 0.111(6) Uani 0.51(2) 1 d . . . A 2
H45A H 0.855623 0.241368 0.591700 0.134 Uiso 0.51(2) 1 calc R . . A 2
C46 C 0.7901(7) 0.2765(5) 0.6168(16) 0.089(5) Uani 0.49(2) 1 d . U . A 1
C46A C 0.8134(10) 0.2808(6) 0.5876(15) 0.108(5) Uani 0.51(2) 1 d . U . A 2
C47 C 0.7511(7) 0.2934(4) 0.6298(16) 0.111(5) Uani 0.49(2) 1 d . U . A 1
H47 H 0.727716 0.279933 0.637045 0.133 Uiso 0.49(2) 1 calc R . . A 1
C47A C 0.7789(10) 0.2905(6) 0.608(2) 0.124(6) Uani 0.51(2) 1 d . U . A 2
H47A H 0.760100 0.274623 0.628813 0.149 Uiso 0.51(2) 1 calc R . . A 2
C48 C 0.7458(7) 0.3269(4) 0.6322(18) 0.101(5) Uani 0.49(2) 1 d . U . A 1
H48 H 0.720396 0.335837 0.648144 0.121 Uiso 0.49(2) 1 calc R . . A 1
C48A C 0.7659(10) 0.3259(5) 0.6001(16) 0.114(5) Uani 0.51(2) 1 d . U . A 2
H48A H 0.737744 0.332175 0.600247 0.137 Uiso 0.51(2) 1 calc R . . A 2
C49 C 0.7763(7) 0.3473(6) 0.6121(17) 0.094(4) Uani 0.49(2) 1 d . U . A 1
C49A C 0.7973(10) 0.3501(5) 0.5925(13) 0.103(4) Uani 0.51(2) 1 d . U . A 2
C50 C 0.8164(7) 0.3319(5) 0.5934(15) 0.091(4) Uani 0.49(2) 1 d . U . A 1
H50 H 0.838831 0.345542 0.579923 0.109 Uiso 0.49(2) 1 calc R . . A 1
C50A C 0.8376(10) 0.3396(5) 0.5811(16) 0.116(5) Uani 0.51(2) 1 d . U . A 2
H50A H 0.857796 0.355309 0.566950 0.139 Uiso 0.51(2) 1 calc R . . A 2
C51 C 0.8210(7) 0.2983(5) 0.5955(14) 0.091(4) Uani 0.49(2) 1 d . U . A 1
H51 H 0.846690 0.289372 0.581586 0.109 Uiso 0.49(2) 1 calc R . . A 1
C51A C 0.8483(9) 0.3056(4) 0.5905(14) 0.114(5) Uani 0.51(2) 1 d . U . A 2
H51A H 0.876621 0.298673 0.598348 0.137 Uiso 0.51(2) 1 calc R . . A 2
C52 C 0.7787(5) 0.3853(3) 0.6063(8) 0.157(5) Uani 1 1 d . . . . .
H52 H 0.755400 0.393054 0.636333 0.188 Uiso 0.49(2) 1 calc R . . A 1
H52A H 0.753314 0.387318 0.634415 0.188 Uiso 0.51(2) 1 calc R . . A 2
C53 C 0.7972(5) 0.4116(3) 0.5802(9) 0.155(5) Uani 1 1 d . . . . .
H53 H 0.784997 0.431832 0.597672 0.186 Uiso 1 1 calc R . . . .
C54 C 0.8348(5) 0.4149(2) 0.5267(8) 0.140(4) Uani 1 1 d . . . . .
C55 C 0.8637(6) 0.4390(3) 0.5653(10) 0.164(6) Uani 1 1 d . . . . .
H55 H 0.860023 0.452201 0.625881 0.197 Uiso 1 1 calc R . . . .
C56 C 0.9001(5) 0.4437(3) 0.5106(12) 0.156(5) Uani 1 1 d . . . . .
H56 H 0.920671 0.459762 0.536246 0.187 Uiso 1 1 calc R . . . .
C57 C 0.8768(4) 0.4038(3) 0.3836(10) 0.148(4) Uani 1 1 d . . . . .
H57 H 0.880765 0.392404 0.319594 0.177 Uiso 1 1 calc R . . . .
C58 C 0.8413(5) 0.3980(3) 0.4356(10) 0.145(4) Uani 1 1 d . . . . .
H58 H 0.821505 0.381839 0.405991 0.174 Uiso 1 1 calc R . . . .
P1 P 0.81063(6) 0.50999(5) 0.33808(17) 0.0985(6) Uani 1 1 d . U . . .
F1 F 0.8093(2) 0.54895(13) 0.3404(5) 0.1491(19) Uani 1 1 d . U . . .
F2 F 0.8104(3) 0.47144(15) 0.3335(6) 0.181(2) Uani 1 1 d . U . . .
F3 F 0.8352(2) 0.50894(16) 0.4585(5) 0.1535(19) Uani 1 1 d . U . . .
F4 F 0.7691(3) 0.5097(3) 0.3881(8) 0.199(3) Uani 1 1 d . U . . .
F5 F 0.78372(19) 0.51243(13) 0.2191(4) 0.1338(15) Uani 1 1 d . U . . .
F6 F 0.8508(2) 0.5125(2) 0.2880(6) 0.172(2) Uani 1 1 d . U . . .
P2 P 0.80946(8) 0.32558(8) 0.1769(2) 0.1287(9) Uani 1 1 d . U . . .
F7 F 0.8454(3) 0.3516(3) 0.1701(11) 0.228(3) Uani 1 1 d . U . . .
F8 F 0.7712(3) 0.3025(2) 0.1806(8) 0.193(3) Uani 1 1 d . U . . .
F9 F 0.8281(4) 0.3220(3) 0.2925(7) 0.233(3) Uani 1 1 d . U . . .
F10 F 0.7815(2) 0.35524(19) 0.2090(7) 0.180(2) Uani 1 1 d . U . . .
F11 F 0.7912(3) 0.3350(3) 0.0556(7) 0.212(3) Uani 1 1 d . U . . .
F12 F 0.8376(2) 0.2984(2) 0.1341(7) 0.193(3) Uani 1 1 d . U . . .
P3 P 1.000000 0.46658(7) 0.750000 0.0991(7) Uani 1 2 d S TU P . .
F13 F 1.000000 0.5034(3) 0.750000 0.246(5) Uani 1 2 d S TU P . .
F14 F 1.000000 0.4294(3) 0.750000 0.236(5) Uani 1 2 d S TU P . .
F15 F 0.9965(2) 0.4648(4) 0.6264(8) 0.242(3) Uani 1 1 d . U . . .
F16 F 0.95104(15) 0.46695(15) 0.7447(5) 0.1317(15) Uani 1 1 d . U . . .
P4 P 0.9541(2) 0.3303(2) 0.5510(5) 0.151(2) Uani 0.5 1 d . U . . .
F17 F 0.9254(6) 0.3560(6) 0.5979(15) 0.207(5) Uani 0.5 1 d . U . . .
F18 F 0.9881(7) 0.3107(7) 0.5002(16) 0.232(6) Uani 0.5 1 d . U . . .
F19 F 0.9313(7) 0.3376(7) 0.4420(15) 0.231(6) Uani 0.5 1 d . U . . .
F20 F 0.9820(7) 0.3605(7) 0.5333(19) 0.236(5) Uani 0.5 1 d . U . . .
F21 F 0.9804(5) 0.3261(6) 0.6635(14) 0.211(5) Uani 0.5 1 d . U . . .
F22 F 0.9277(7) 0.3013(7) 0.590(2) 0.236(6) Uani 0.5 1 d . U . . .
P5 P 1.000000 0.13841(7) 0.750000 0.1034(8) Uani 1 2 d S TU P . .
F23 F 0.9666(2) 0.16580(15) 0.7495(9) 0.195(3) Uani 1 1 d . U . . .
F24 F 0.9917(6) 0.1375(4) 0.6265(9) 0.304(8) Uani 1 1 d . U . . .
F25 F 1.03385(19) 0.10983(15) 0.7579(8) 0.174(3) Uani 1 1 d . U . . .
P6 P 1.000000 0.05499(7) 0.250000 0.0939(7) Uani 1 2 d S TU P . .
F26 F 1.0237(2) 0.02779(17) 0.3302(5) 0.154(2) Uani 1 1 d . U . . .
F27 F 0.96142(16) 0.05476(17) 0.3138(4) 0.1332(16) Uani 1 1 d . U . . .
F28 F 0.97812(18) 0.08245(15) 0.1705(5) 0.1409(17) Uani 1 1 d . U . . .
N5 N 1.0743(3) 0.0358(2) 0.6391(7) 0.124(2) Uani 1 1 d . . . . .
C59 C 1.0404(3) 0.03946(18) 0.6147(5) 0.0909(17) Uani 1 1 d . . . . .
C60 C 0.9951(3) 0.0459(2) 0.5831(6) 0.107(2) Uani 1 1 d . . . . .
H60A H 0.991049 0.066973 0.544098 0.161 Uiso 1 1 calc GR . . . .
H60B H 0.981939 0.046935 0.648321 0.161 Uiso 1 1 calc GR . . . .
H60C H 0.982407 0.028064 0.535831 0.161 Uiso 1 1 calc GR . . . .
N6 N 0.7306(3) 0.4366(2) 0.1500(8) 0.142(3) Uani 1 1 d . . . . .
C61 C 0.7646(3) 0.4344(2) 0.1334(7) 0.107(2) Uani 1 1 d . . . . .
C62 C 0.8059(3) 0.4317(3) 0.1105(9) 0.132(3) Uani 1 1 d . . . . .
H62A H 0.813483 0.452216 0.076656 0.198 Uiso 1 1 calc GR . . . .
H62B H 0.807498 0.413185 0.060814 0.198 Uiso 1 1 calc GR . . . .
H62C H 0.825264 0.427933 0.178187 0.198 Uiso 1 1 calc GR . . . .

loop_
_atom_site_aniso_label
_atom_site_aniso_U_11
_atom_site_aniso_U_22
_atom_site_aniso_U_33
_atom_site_aniso_U_23
_atom_site_aniso_U_13
_atom_site_aniso_U_12
N1 0.114(5) 0.094(4) 0.122(4) 0.020(3) 0.033(4) -0.007(3)
N2 0.084(3) 0.079(3) 0.068(2) -0.015(2) 0.007(2) -0.009(2)
N3 0.093(3) 0.076(3) 0.066(2) -0.008(2) 0.008(2) 0.005(2)
N4 0.131(6) 0.126(6) 0.126(5) -0.050(5) -0.042(4) 0.026(5)
C1 0.119(9) 0.193(13) 0.224(14) -0.080(11) -0.058(9) 0.017(8)
C2 0.109(7) 0.129(9) 0.181(10) -0.034(7) -0.028(6) 0.002(6)
C3 0.106(7) 0.089(6) 0.219(13) -0.028(7) 0.016(7) -0.026(5)
C4 0.107(6) 0.071(5) 0.217(12) 0.010(6) 0.030(7) -0.004(4)
C5 0.095(5) 0.079(5) 0.180(9) 0.009(5) 0.020(5) -0.022(4)
C6 0.179(10) 0.094(6) 0.160(9) -0.023(6) -0.027(7) 0.040(6)
C7 0.163(10) 0.119(8) 0.182(11) -0.033(7) -0.039(8) 0.043(7)
C8 0.138(7) 0.080(5) 0.210(11) 0.020(6) 0.064(8) -0.018(5)
C9 0.127(7) 0.106(6) 0.205(10) 0.016(6) 0.078(7) -0.012(5)
C10 0.127(7) 0.107(6) 0.175(9) 0.015(5) 0.074(7) 0.006(5)
C11 0.101(4) 0.093(4) 0.077(3) 0.002(3) 0.020(3) 0.011(3)
C12 0.084(4) 0.104(5) 0.123(5) -0.002(4) 0.019(4) 0.004(4)
C13 0.105(5) 0.100(5) 0.139(6) 0.000(5) 0.016(5) 0.006(4)
C14 0.087(4) 0.091(4) 0.079(3) 0.002(3) 0.007(3) -0.001(3)
C15 0.085(4) 0.094(5) 0.124(5) -0.003(4) 0.027(4) 0.000(3)
C16 0.097(4) 0.092(5) 0.105(4) -0.010(4) 0.025(4) 0.009(3)
C17 0.091(4) 0.084(4) 0.072(3) -0.002(3) 0.007(3) 0.004(3)
C18 0.086(4) 0.100(5) 0.099(4) 0.016(4) 0.021(3) -0.002(3)
C19 0.090(4) 0.099(5) 0.105(4) 0.015(4) 0.023(4) 0.011(3)
C20 0.077(3) 0.091(4) 0.074(3) -0.009(3) 0.002(3) 0.003(3)
C21 0.085(4) 0.099(4) 0.100(4) 0.008(3) 0.028(3) 0.001(3)
C22 0.085(4) 0.093(4) 0.110(5) 0.015(4) 0.018(3) 0.010(3)
C23 0.076(3) 0.094(4) 0.073(3) -0.001(3) -0.004(3) 0.001(3)
C24 0.075(4) 0.092(4) 0.096(4) 0.005(3) -0.005(3) -0.007(3)
C25 0.079(4) 0.090(4) 0.093(4) -0.006(3) -0.006(3) -0.004(3)
C26 0.089(4) 0.086(4) 0.064(3) -0.012(3) 0.002(3) -0.004(3)
C27 0.098(4) 0.088(4) 0.084(4) -0.012(3) 0.023(3) -0.004(3)
C28 0.099(4) 0.078(4) 0.083(3) -0.013(3) 0.026(3) 0.000(3)
C29 0.062(3) 0.121(5) 0.085(4) 0.011(3) 0.006(3) 0.002(3)
C30 0.063(3) 0.138(6) 0.091(4) 0.026(4) 0.002(3) 0.013(3)
C31 0.087(4) 0.070(3) 0.079(3) -0.010(3) 0.006(3) -0.010(3)
C32 0.077(3) 0.066(3) 0.067(3) 0.008(2) 0.010(2) 0.001(2)
C33 0.084(4) 0.076(3) 0.079(3) 0.005(3) 0.006(3) 0.001(3)
C34 0.086(4) 0.072(3) 0.074(3) 0.005(3) 0.015(3) -0.001(3)
C35 0.084(3) 0.071(3) 0.061(3) 0.003(2) 0.002(2) 0.005(3)
C36 0.077(3) 0.081(4) 0.088(4) -0.011(3) 0.006(3) -0.001(3)
C37 0.078(4) 0.096(4) 0.086(4) -0.017(3) 0.016(3) 0.003(3)
C38 0.101(4) 0.077(3) 0.067(3) -0.003(3) 0.008(3) 0.012(3)
C39 0.095(4) 0.102(5) 0.090(4) 0.000(3) 0.009(3) 0.016(4)
C40 0.125(6) 0.108(6) 0.103(5) -0.008(4) 0.015(4) 0.034(5)
C41 0.147(7) 0.086(5) 0.077(4) -0.004(3) -0.003(4) 0.016(5)
C42 0.142(7) 0.082(4) 0.103(5) -0.019(4) 0.011(5) -0.006(4)
C43 0.101(5) 0.087(4) 0.107(5) -0.013(3) 0.024(4) 0.002(3)
C44 0.113(14) 0.095(17) 0.089(10) -0.007(8) 0.024(11) 0.016(12)
C44A 0.146(19) 0.104(16) 0.072(8) -0.012(8) 0.006(11) 0.060(16)
C45 0.077(9) 0.081(11) 0.115(11) -0.011(8) -0.004(7) 0.015(8)
C45A 0.141(17) 0.084(13) 0.106(10) 0.008(8) 0.011(9) 0.010(10)
C46 0.100(9) 0.075(6) 0.084(9) -0.002(6) -0.003(6) 0.008(5)
C46A 0.149(13) 0.093(7) 0.081(9) 0.001(8) 0.012(8) 0.011(7)
C47 0.109(9) 0.086(5) 0.136(13) 0.002(7) 0.017(8) 0.014(5)
C47A 0.152(12) 0.090(6) 0.131(14) -0.006(8) 0.026(10) 0.007(7)
C48 0.111(8) 0.086(5) 0.106(12) -0.001(6) 0.019(8) 0.014(5)
C48A 0.156(12) 0.091(7) 0.092(10) -0.004(7) 0.013(9) 0.011(6)
C49 0.109(8) 0.088(6) 0.084(10) -0.004(7) 0.011(7) 0.012(5)
C49A 0.153(12) 0.090(7) 0.061(7) 0.000(6) 0.004(8) 0.014(6)
C50 0.101(8) 0.078(5) 0.089(9) -0.007(6) 0.005(7) 0.003(5)
C50A 0.162(12) 0.092(6) 0.096(10) 0.019(7) 0.024(10) 0.020(7)
C51 0.104(9) 0.079(5) 0.085(9) -0.006(6) -0.001(7) 0.004(5)
C51A 0.146(12) 0.091(7) 0.104(10) 0.018(6) 0.014(9) 0.016(7)
C52 0.258(15) 0.089(6) 0.104(6) -0.009(5) -0.026(7) 0.043(7)
C53 0.245(15) 0.092(7) 0.111(6) -0.011(5) -0.021(8) 0.075(8)
C54 0.200(11) 0.090(5) 0.105(6) -0.028(5) -0.052(7) 0.059(6)
C55 0.228(15) 0.114(7) 0.120(7) -0.034(6) -0.063(9) 0.073(9)
C56 0.155(10) 0.121(8) 0.162(10) -0.038(7) -0.060(8) 0.031(7)
C57 0.152(9) 0.121(7) 0.150(8) -0.052(6) -0.038(7) 0.042(7)
C58 0.169(11) 0.101(6) 0.142(8) -0.017(6) -0.046(7) 0.026(6)
P1 0.0950(12) 0.0883(11) 0.1079(12) 0.0069(9) 0.0034(9) -0.0011(8)
F1 0.217(6) 0.099(3) 0.126(3) -0.002(2) 0.013(3) -0.006(3)
F2 0.253(7) 0.102(3) 0.156(5) 0.009(2) -0.059(4) -0.004(3)
F3 0.192(5) 0.134(4) 0.118(3) -0.009(2) -0.022(3) 0.022(4)
F4 0.146(4) 0.247(6) 0.216(5) 0.094(6) 0.061(4) 0.013(4)
F5 0.142(3) 0.110(3) 0.132(3) 0.008(2) -0.031(3) -0.009(3)
F6 0.120(3) 0.228(6) 0.171(4) 0.009(5) 0.027(3) 0.015(4)
P2 0.0985(14) 0.155(2) 0.1318(18) -0.0392(15) 0.0165(12) 0.0105(13)
F7 0.134(4) 0.242(6) 0.315(9) -0.064(6) 0.054(5) -0.012(5)
F8 0.151(4) 0.170(4) 0.264(7) -0.045(5) 0.053(4) 0.011(4)
F9 0.231(7) 0.297(10) 0.155(4) -0.059(4) -0.011(4) 0.060(6)
F10 0.157(5) 0.161(4) 0.239(6) -0.015(4) 0.087(5) 0.009(3)
F11 0.164(6) 0.290(10) 0.180(5) -0.004(4) 0.018(4) 0.051(5)
F12 0.140(4) 0.238(6) 0.197(6) -0.070(5) 0.017(4) 0.051(4)
P3 0.0841(15) 0.0973(18) 0.1136(19) 0.000 0.0087(13) 0.000
F13 0.107(6) 0.150(6) 0.485(15) 0.000 0.056(10) 0.000
F14 0.157(8) 0.142(6) 0.439(15) 0.000 0.141(10) 0.000
F15 0.113(5) 0.427(11) 0.186(7) 0.006(5) 0.025(4) -0.028(7)
F16 0.090(3) 0.149(4) 0.150(4) 0.023(3) 0.002(2) -0.007(2)
P4 0.117(4) 0.203(6) 0.131(4) 0.011(4) 0.019(3) 0.021(4)
F17 0.164(9) 0.269(10) 0.178(9) -0.008(9) -0.003(8) 0.028(9)
F18 0.214(12) 0.300(13) 0.182(9) 0.021(11) 0.036(10) 0.063(11)
F19 0.204(11) 0.314(19) 0.171(7) 0.011(8) 0.012(7) 0.054(10)
F20 0.190(10) 0.276(11) 0.241(15) 0.041(10) 0.033(9) 0.019(10)
F21 0.137(8) 0.325(17) 0.171(7) 0.024(8) 0.026(6) 0.032(8)
F22 0.202(12) 0.265(10) 0.239(15) 0.014(12) 0.029(9) -0.003(10)
P5 0.0847(15) 0.0893(16) 0.142(2) 0.000 0.0364(15) 0.000
F23 0.110(4) 0.110(4) 0.374(11) -0.026(5) 0.071(5) 0.004(3)
F24 0.42(2) 0.299(15) 0.176(7) -0.019(7) 0.000(7) 0.135(13)
F25 0.114(4) 0.112(4) 0.296(8) -0.002(4) 0.031(4) 0.012(3)
P6 0.0955(16) 0.0977(16) 0.0881(14) 0.000 0.0136(12) 0.000
F26 0.148(4) 0.156(5) 0.158(4) 0.060(4) 0.029(4) 0.029(3)
F27 0.105(3) 0.187(5) 0.109(3) -0.012(3) 0.022(2) -0.009(3)
F28 0.122(4) 0.143(4) 0.150(4) 0.040(3) -0.002(3) 0.016(3)
N5 0.103(5) 0.120(5) 0.147(6) -0.021(4) 0.009(4) 0.004(4)
C59 0.098(5) 0.087(4) 0.085(4) -0.009(3) 0.008(3) 0.003(3)
C60 0.110(5) 0.112(5) 0.098(4) 0.002(4) 0.012(4) 0.022(4)
N6 0.132(6) 0.116(5) 0.187(8) -0.054(5) 0.056(6) -0.024(5)
C61 0.120(6) 0.091(5) 0.115(5) -0.022(4) 0.032(5) -0.013(4)
C62 0.142(8) 0.128(7) 0.140(7) 0.018(6) 0.062(6) 0.009(6)

loop_
_atom_type_symbol
_atom_type_description
_atom_type_scat_dispersion_real
_atom_type_scat_dispersion_imag
_atom_type_scat_source
C C 0.0181 0.0091 'International Tables Vol C Tables 4.2.6.8 and 6.1.1.4'
H H 0.0000 0.0000 'International Tables Vol C Tables 4.2.6.8 and 6.1.1.4'
F F 0.0727 0.0534 'International Tables Vol C Tables 4.2.6.8 and 6.1.1.4'
N N 0.0311 0.0180 'International Tables Vol C Tables 4.2.6.8 and 6.1.1.4'
P P 0.2955 0.4335 'International Tables Vol C Tables 4.2.6.8 and 6.1.1.4'

loop_
_geom_angle_atom_site_label_1
_geom_angle_atom_site_label_2
_geom_angle_atom_site_label_3
_geom_angle
_geom_angle_site_symmetry_1
_geom_angle_site_symmetry_3
C9 N1 C8 121.5(8) . .
C9 N1 C13 119.3(8) . .
C13 N1 C8 118.1(7) . .
C28 N2 C31 122.4(5) . .
C29 N2 C28 119.1(5) . .
C29 N2 C31 118.0(5) . .
C39 N3 C38 120.9(6) . .
C39 N3 C43 118.8(6) . .
C43 N3 C38 120.2(6) . .
C56 N4 C1 117.6(11) . .
C56 N4 C57 126.6(13) . .
C57 N4 C1 115.8(10) . .
N4 C1 C2 116.4(8) . .
C3 C2 C1 119.9(12) . .
C3 C2 C7 124.6(13) . .
C7 C2 C1 114.6(13) . .
C4 C3 C2 118.2(11) . .
C3 C4 C5 121.7(11) . .
C4 C5 C8 118.4(10) . .
C6 C5 C4 120.0(12) . .
C6 C5 C8 121.6(9) . .
C5 C6 C7 117.9(10) . .
C2 C7 C6 117.0(12) . .
N1 C8 C5 109.6(7) . .
N1 C9 C10 121.2(8) . .
C11 C10 C9 121.3(8) . .
C10 C11 C12 115.5(7) . .
C10 C11 C14 122.0(7) . .
C12 C11 C14 122.5(7) . .
C13 C12 C11 120.6(7) . .
N1 C13 C12 121.3(8) . .
C15 C14 C11 123.0(6) . .
C15 C14 C19 117.9(6) . .
C19 C14 C11 118.9(6) . .
C14 C15 C16 120.6(6) . .
C17 C16 C15 122.2(6) . .
C16 C17 C20 122.7(6) . .
C18 C17 C16 117.1(6) . .
C18 C17 C20 120.2(6) . .
C17 C18 C19 122.1(6) . .
C14 C19 C18 119.7(6) . .
C21 C20 C17 122.9(6) . .
C25 C20 C17 120.3(6) . .
C25 C20 C21 116.7(6) . .
C20 C21 C22 121.2(6) . .
C23 C22 C21 119.9(6) . .
C22 C23 C24 117.4(6) . .
C22 C23 C26 120.0(6) . .
C24 C23 C26 122.5(6) . .
C25 C24 C23 121.7(6) . .
C24 C25 C20 122.5(6) . .
C27 C26 C23 123.2(6) . .
C27 C26 C30 117.4(6) . .
C30 C26 C23 119.3(6) . .
C28 C27 C26 120.3(6) . .
C27 C28 N2 122.2(6) . .
N2 C29 C30 120.0(6) . .
C26 C30 C29 120.7(6) . .
N2 C31 C32 108.6(4) . .
C33 C32 C31 120.7(5) . .
C37 C32 C31 120.3(5) . .
C37 C32 C33 118.9(5) . .
C34 C33 C32 119.8(6) . .
C35 C34 C33 120.7(5) . .
C34 C35 C36 118.8(5) . .
C34 C35 C38 121.2(5) . .
C36 C35 C38 119.9(5) . .
C37 C36 C35 120.7(6) . .
C36 C37 C32 121.0(5) . .
N3 C38 C35 112.1(4) . .
N3 C39 C40 119.7(8) . .
C41 C40 C39 122.1(8) . .
C40 C41 C44 135.2(13) . .
C40 C41 C44A 104.0(15) . .
C42 C41 C40 115.5(7) . .
C42 C41 C44 109.3(13) . .
C42 C41 C44A 140.2(16) . .
C43 C42 C41 122.7(9) . .
C42 C43 N3 121.2(7) . .
C45 C44 C41 119(2) . .
C45A C44A C41 111(3) . .
C44 C45 C46 125(2) . .
C44A C45A C46A 121(2) . .
C45 C46 C47 118.1(17) . .
C51 C46 C45 129(2) . .
C51 C46 C47 112.6(18) . .
C45A C46A C51A 114(2) . .
C47A C46A C45A 124(3) . .
C47A C46A C51A 119(2) . .
C48 C47 C46 125.2(19) . .
C46A C47A C48A 123(3) . .
C49 C48 C47 120.3(19) . .
C49A C48A C47A 118(2) . .
C48 C49 C50 117.5(19) . .
C48 C49 C52 131.7(17) . .
C50 C49 C52 110.8(18) . .
C48A C49A C52 109(2) . .
C50A C49A C48A 119(2) . .
C50A C49A C52 131.9(19) . .
C51 C50 C49 120.4(18) . .
C49A C50A C51A 120(2) . .
C50 C51 C46 123.6(19) . .
C50A C51A C46A 118(2) . .
C53 C52 C49 149.8(16) . .
C53 C52 C49A 121.3(17) . .
C52 C53 C54 129.5(10) . .
C55 C54 C53 117.8(11) . .
C58 C54 C53 124.9(12) . .
C58 C54 C55 117.0(15) . .
C54 C55 C56 118.7(11) . .
N4 C56 C55 119.2(12) . .
N4 C57 C58 115.9(10) . .
C54 C58 C57 122.4(12) . .
F1 P1 F3 91.2(3) . .
F1 P1 F5 86.7(3) . .
F2 P1 F1 178.0(4) . .
F2 P1 F3 90.4(3) . .
F2 P1 F4 90.6(5) . .
F2 P1 F5 91.7(3) . .
F3 P1 F5 176.5(4) . .
F4 P1 F1 88.3(5) . .
F4 P1 F3 87.5(5) . .
F4 P1 F5 89.7(4) . .
F6 P1 F1 88.3(4) . .
F6 P1 F2 92.8(5) . .
F6 P1 F3 93.3(4) . .
F6 P1 F4 176.5(5) . .
F6 P1 F5 89.4(4) . .
F7 P2 F10 88.1(5) . .
F8 P2 F7 174.8(6) . .
F8 P2 F10 87.5(4) . .
F8 P2 F11 89.7(6) . .
F8 P2 F12 95.8(5) . .
F9 P2 F7 86.0(7) . .
F9 P2 F8 96.5(7) . .
F9 P2 F10 89.3(5) . .
F9 P2 F11 171.6(7) . .
F9 P2 F12 95.4(5) . .
F11 P2 F7 87.4(7) . .
F11 P2 F10 85.4(5) . .
F12 P2 F7 88.5(5) . .
F12 P2 F10 173.9(5) . .
F12 P2 F11 89.5(5) . .
F13 P3 F14 180.0 . .
F13 P3 F15 92.6(6) . .
F13 P3 F15 92.6(6) . 2_756
F13 P3 F16 89.5(2) . 2_756
F13 P3 F16 89.5(2) . .
F14 P3 F15 87.4(6) . .
F14 P3 F15 87.4(6) . 2_756
F14 P3 F16 90.5(2) . 2_756
F14 P3 F16 90.5(2) . .
F15 P3 F15 174.7(12) . 2_756
F15 P3 F16 92.8(4) . .
F15 P3 F16 92.8(4) 2_756 2_756
F15 P3 F16 87.3(4) . 2_756
F15 P3 F16 87.3(4) 2_756 .
F16 P3 F16 178.9(5) 2_756 .
F17 P4 F22 89.8(13) . .
F18 P4 F17 168.7(14) . .
F18 P4 F22 101.5(14) . .
F19 P4 F17 88.4(11) . .
F19 P4 F18 90.5(11) . .
F19 P4 F20 85.8(14) . .
F19 P4 F21 173.9(16) . .
F19 P4 F22 102.6(15) . .
F20 P4 F17 85.7(13) . .
F20 P4 F18 82.9(13) . .
F20 P4 F22 170.4(14) . .
F21 P4 F17 90.4(10) . .
F21 P4 F18 89.5(10) . .
F21 P4 F20 88.1(13) . .
F21 P4 F22 83.4(12) . .
F23 P5 F23 88.7(5) 2_756 .
F23 P5 F25 92.5(3) 2_756 .
F23 P5 F25 176.5(5) . .
F23 P5 F25 176.5(5) 2_756 2_756
F23 P5 F25 92.5(3) . 2_756
F24 P5 F23 91.8(8) . 2_756
F24 P5 F23 90.3(6) 2_756 2_756
F24 P5 F23 90.3(6) . .
F24 P5 F23 91.8(8) 2_756 .
F24 P5 F24 177.1(12) 2_756 .
F24 P5 F25 93.0(6) 2_756 2_756
F24 P5 F25 84.9(8) . 2_756
F24 P5 F25 84.9(8) 2_756 .
F24 P5 F25 93.0(6) . .
F25 P5 F25 86.4(5) 2_756 .
F26 P6 F26 93.0(6) . 2_755
F27 P6 F26 91.2(3) . .
F27 P6 F26 88.4(3) . 2_755
F27 P6 F26 91.2(3) 2_755 2_755
F27 P6 F26 88.4(3) 2_755 .
F27 P6 F27 179.3(5) . 2_755
F28 P6 F26 178.0(3) . .
F28 P6 F26 88.3(4) 2_755 .
F28 P6 F26 88.3(4) . 2_755
F28 P6 F26 178.0(3) 2_755 2_755
F28 P6 F27 90.0(3) 2_755 .
F28 P6 F27 90.0(3) . 2_755
F28 P6 F27 90.5(3) . .
F28 P6 F27 90.5(3) 2_755 2_755
F28 P6 F28 90.6(5) . 2_755
N5 C59 C60 177.6(9) . .
N6 C61 C62 178.7(11) . .

loop_
_geom_bond_atom_site_label_1
_geom_bond_atom_site_label_2
_geom_bond_distance
_geom_bond_site_symmetry_2
N1 C8 1.495(12) .
N1 C9 1.294(12) .
N1 C13 1.327(11) .
N2 C28 1.362(8) .
N2 C29 1.346(9) .
N2 C31 1.473(8) .
N3 C38 1.475(8) .
N3 C39 1.336(9) .
N3 C43 1.364(9) .
N4 C1 1.485(18) .
N4 C56 1.234(15) .
N4 C57 1.316(14) .
C1 C2 1.64(2) .
C2 C3 1.312(17) .
C2 C7 1.340(15) .
C3 C4 1.296(17) .
C4 C5 1.419(15) .
C5 C6 1.304(14) .
C5 C8 1.557(16) .
C6 C7 1.445(18) .
C9 C10 1.401(13) .
C10 C11 1.336(11) .
C11 C12 1.388(10) .
C11 C14 1.480(10) .
C12 C13 1.367(12) .
C14 C15 1.363(10) .
C14 C19 1.402(9) .
C15 C16 1.395(11) .
C16 C17 1.382(10) .
C17 C18 1.349(10) .
C17 C20 1.486(9) .
C18 C19 1.414(10) .
C20 C21 1.384(10) .
C20 C25 1.376(9) .
C21 C22 1.416(10) .
C22 C23 1.375(9) .
C23 C24 1.396(9) .
C23 C26 1.484(9) .
C24 C25 1.347(10) .
C26 C27 1.380(10) .
C26 C30 1.392(9) .
C27 C28 1.362(10) .
C29 C30 1.398(10) .
C31 C32 1.528(8) .
C32 C33 1.393(8) .
C32 C37 1.369(9) .
C33 C34 1.376(9) .
C34 C35 1.374(9) .
C35 C36 1.379(8) .
C35 C38 1.526(8) .
C36 C37 1.361(9) .
C39 C40 1.382(12) .
C40 C41 1.378(13) .
C41 C42 1.361(13) .
C41 C44 1.46(3) .
C41 C44A 1.54(3) .
C42 C43 1.336(11) .
C44 C45 1.34(3) .
C44A C45A 1.42(4) .
C45 C46 1.41(3) .
C45A C46A 1.45(3) .
C46 C47 1.46(3) .
C46 C51 1.38(3) .
C46A C47A 1.24(4) .
C46A C51A 1.50(3) .
C47 C48 1.36(2) .
C47A C48A 1.48(3) .
C48 C49 1.33(3) .
C48A C49A 1.41(3) .
C49 C50 1.48(3) .
C49 C52 1.53(3) .
C49A C50A 1.39(3) .
C49A C52 1.55(2) .
C50 C51 1.35(3) .
C50A C51A 1.41(2) .
C52 C53 1.275(19) .
C53 C54 1.476(19) .
C54 C55 1.367(19) .
C54 C58 1.358(16) .
C55 C56 1.46(2) .
C57 C58 1.415(18) .
P1 F1 1.562(6) .
P1 F2 1.546(6) .
P1 F3 1.568(6) .
P1 F4 1.560(7) .
P1 F5 1.583(5) .
P1 F6 1.521(7) .
P2 F7 1.566(10) .
P2 F8 1.544(9) .
P2 F9 1.463(9) .
P2 F10 1.578(7) .
P2 F11 1.564(9) .
P2 F12 1.561(7) .
P3 F13 1.476(13) .
P3 F14 1.491(12) .
P3 F15 1.514(9) 2_756
P3 F15 1.514(9) .
P3 F16 1.564(5) 2_756
P3 F16 1.564(5) .
P4 F17 1.56(2) .
P4 F18 1.56(2) .
P4 F19 1.45(2) .
P4 F20 1.54(3) .
P4 F21 1.515(18) .
P4 F22 1.56(2) .
P5 F23 1.535(6) .
P5 F23 1.535(6) 2_756
P5 F24 1.505(11) 2_756
P5 F24 1.505(11) .
P5 F25 1.571(6) 2_756
P5 F25 1.571(6) .
P6 F26 1.584(6) 2_755
P6 F26 1.583(6) .
P6 F27 1.573(5) 2_755
P6 F27 1.573(5) .
P6 F28 1.564(5) 2_755
P6 F28 1.563(5) .
N5 C59 1.090(10) .
C59 C60 1.468(12) .
N6 C61 1.146(11) .
C61 C62 1.406(13) .

loop_
_smtbx_masks_void_nr
_smtbx_masks_void_average_x
_smtbx_masks_void_average_y
_smtbx_masks_void_average_z
_smtbx_masks_void_volume
_smtbx_masks_void_count_electrons
1 -0.116 0.250 -0.823 1678.4 303.9
2 -0.412 0.750 -0.340 1678.4 303.9
